data_4020128
loop_
_publ_author_name
'Maryiam Qadir'
'Jonathan Cobb'
'Peter W. Sheldrake'
'Neil Whittall'
'Andrew J. P. White'
'King Kuok (Mimi) Hii'
'Peter N. Horton'
'Michael B. Hursthouse'

_journal_name_full 'Journal of Organic Chemistry'
_journal_page_first 1545
_journal_page_last 1551
_journal_paper_doi 10.1021/jo048118b
_journal_volume 70
_journal_year 2005
_chemical_formula_moiety 'C18 H17 N O'
_chemical_formula_sum 'C18 H17 N O'
_chemical_formula_weight 263.33
_space_group_IT_number 14
_symmetry_cell_setting monoclinic
_symmetry_space_group_name_Hall '-P 2ybc'
_symmetry_space_group_name_H-M 'P 1 21/c 1'
_atom_sites_solution_hydrogens geom
_atom_sites_solution_primary direct
_atom_sites_solution_secondary difmap
_cell_angle_alpha 90.00
_cell_angle_beta 116.974(2)
_cell_angle_gamma 90.00
_cell_formula_units_Z 4
_cell_length_a 14.6421(5)
_cell_length_b 7.4495(4)
_cell_length_c 14.4893(7)
_cell_measurement_reflns_used 3398
_cell_measurement_temperature 120(2)
_cell_measurement_theta_max 27.485
_cell_measurement_theta_min 2.910
_cell_volume 1408.51(11)
_computing_cell_refinement ' DENZO (Otwinowski & Minor, 1997) and COLLECT (Hooft, 1998)'
_computing_data_collection ' DENZO (Otwinowski & Minor, 1997) and COLLECT (Hooft, 1998)'
_computing_data_reduction ' DENZO (Otwinowski and Minor, 1997)'
_diffrn_ambient_temperature 120(2)
_diffrn_detector_area_resol_mean 9.091
_diffrn_measurement_device_type 'Nonius KappaCCD Area Detector'
_diffrn_measurement_method '\f and \w scans to fill Ewald Sphere'
_diffrn_radiation_monochromator graphite
_diffrn_radiation_source 'Nonius FR591 rotating anode'
_diffrn_radiation_type MoK\a
_diffrn_radiation_wavelength 0.71073
_diffrn_reflns_av_R_equivalents 0.0977
_diffrn_reflns_av_sigmaI/netI 0.0657
_diffrn_reflns_limit_h_max 18
_diffrn_reflns_limit_h_min -18
_diffrn_reflns_limit_k_max 9
_diffrn_reflns_limit_k_min -9
_diffrn_reflns_limit_l_max 18
_diffrn_reflns_limit_l_min -18
_diffrn_reflns_number 17738
_diffrn_reflns_theta_max 27.52
_diffrn_reflns_theta_min 3.12
_diffrn_standards_decay_% ?
_diffrn_standards_interval_count ?
_diffrn_standards_interval_time ?
_diffrn_standards_number ?
_exptl_absorpt_coefficient_mu 0.077
_exptl_absorpt_correction_T_max 0.9848
_exptl_absorpt_correction_T_min 0.9663
_exptl_absorpt_correction_type multi-scan
_exptl_absorpt_process_details 'SORTAV Blessing (1997)'
_exptl_crystal_colour Colourless
_exptl_crystal_density_diffrn 1.242
_exptl_crystal_density_meas ?
_exptl_crystal_density_method 'not measured'
_exptl_crystal_description Block
_exptl_crystal_F_000 560
_exptl_crystal_size_max 0.45
_exptl_crystal_size_mid 0.28
_exptl_crystal_size_min 0.20
_refine_ls_extinction_coef 0.031(4)
_refine_ls_extinction_expression Fc^*^=kFc[1+0.001xFc^2^\l^3^/sin(2\q)]^-1/4^
_refine_ls_extinction_method SHELXL
_refine_ls_goodness_of_fit_ref 0.992
_refine_ls_hydrogen_treatment mixed
_refine_ls_matrix_type full
_refine_ls_number_parameters 250
_refine_ls_number_reflns 3219
_refine_ls_number_restraints 0
_refine_ls_restrained_S_all 0.992
_refine_ls_R_factor_all 0.0870
_refine_ls_R_factor_gt 0.0441
_refine_ls_shift/su_max 0.000
_refine_ls_shift/su_mean 0.000
_refine_ls_structure_factor_coef Fsqd
_refine_ls_weighting_details 'calc w=1/[\s^2^(Fo^2^)+(0.0524P)^2^+0.0779P] where P=(Fo^2^+2Fc^2^)/3'
_refine_ls_weighting_scheme calc
_refine_ls_wR_factor_gt 0.0945
_refine_ls_wR_factor_ref 0.1111
_reflns_number_gt 2082
_reflns_number_total 3219
_reflns_threshold_expression >2sigma(I)
_cod_depositor_comments
;
The following automatic conversions were performed:
'_symmetry_cell_setting' value 'Monoclinic' changed to 'monoclinic'
according to '/home/saulius/struct/CIF-dictionaries/cif_core.dic'
dictionary named 'cif_core.dic' version 2.4.1 from 2010-06-29.

Automatic conversion script
Id: cif_fix_enum 1527 2010-12-29 10:47:43Z saulius 
;
_cod_original_sg_symbol_H-M 'P 21/c'
_cod_database_code 4020128

loop_
_symmetry_equiv_pos_as_xyz
'x, y, z'
'-x, y+1/2, -z+1/2'
'-x, -y, -z'
'x, -y-1/2, z-1/2'

loop_
_atom_site_label
_atom_site_type_symbol
_atom_site_fract_x
_atom_site_fract_y
_atom_site_fract_z
_atom_site_U_iso_or_equiv
_atom_site_adp_type
_atom_site_occupancy
_atom_site_symmetry_multiplicity
_atom_site_calc_flag
_atom_site_refinement_flags
_atom_site_disorder_assembly
_atom_site_disorder_group
C1 C 0.18871(10) -0.0622(2) 0.10700(10) 0.0234(3) Uani 1 1 d . . .
C2 C 0.16811(10) -0.2391(2) 0.07448(10) 0.0237(3) Uani 1 1 d . . .
C3 C 0.18995(11) -0.2947(2) -0.00514(11) 0.0284(4) Uani 1 1 d . . .
C4 C 0.22959(11) -0.1767(2) -0.05082(11) 0.0310(4) Uani 1 1 d . . .
C5 C 0.24844(12) -0.0005(2) -0.01857(12) 0.0320(4) Uani 1 1 d . . .
C6 C 0.22775(11) 0.0568(2) 0.06085(11) 0.0284(4) Uani 1 1 d . . .
C7 C 0.17848(15) -0.5102(2) 0.17306(14) 0.0393(4) Uani 1 1 d . . .
C8 C 0.12592(11) -0.3665(2) 0.12481(11) 0.0278(4) Uani 1 1 d . . .
C9 C 0.02158(12) -0.3251(2) 0.11673(13) 0.0341(4) Uani 1 1 d . . .
C10 C 0.01866(12) -0.1695(2) 0.18408(12) 0.0314(4) Uani 1 1 d . . .
C11 C 0.05713(11) 0.0060(2) 0.16356(12) 0.0282(4) Uani 1 1 d . . .
C12 C 0.23726(11) 0.0538(2) 0.28292(11) 0.0247(3) Uani 1 1 d . . .
C13 C 0.34806(11) 0.0253(2) 0.31226(11) 0.0284(4) Uani 1 1 d . . .
C14 C 0.38647(12) -0.1380(3) 0.30127(12) 0.0344(4) Uani 1 1 d . . .
C15 C 0.49124(13) -0.1630(3) 0.34029(13) 0.0454(5) Uani 1 1 d . . .
C16 C 0.55713(14) -0.0225(3) 0.38870(14) 0.0521(6) Uani 1 1 d . . .
C17 C 0.51923(14) 0.1403(3) 0.39878(14) 0.0516(5) Uani 1 1 d . . .
C18 C 0.41542(13) 0.1649(3) 0.36218(12) 0.0384(4) Uani 1 1 d . . .
N1 N 0.16564(9) -0.00093(17) 0.18800(9) 0.0245(3) Uani 1 1 d . . .
O1 O 0.21220(8) 0.12300(15) 0.34501(8) 0.0324(3) Uani 1 1 d . . .
H3 H 0.1789(11) -0.417(2) -0.0286(11) 0.025(4) Uiso 1 1 d . . .
H4 H 0.2442(12) -0.219(2) -0.1069(13) 0.035(4) Uiso 1 1 d . . .
H5 H 0.2727(12) 0.081(2) -0.0531(12) 0.034(4) Uiso 1 1 d . . .
H6 H 0.2404(13) 0.178(3) 0.0846(13) 0.035(4) Uiso 1 1 d . . .
H7A H 0.2476(16) -0.536(3) 0.1792(13) 0.046(5) Uiso 1 1 d . . .
H7B H 0.1506(14) -0.599(3) 0.2063(14) 0.051(5) Uiso 1 1 d . . .
H9A H -0.0267(13) -0.295(2) 0.0433(14) 0.038(4) Uiso 1 1 d . . .
H9B H -0.0027(14) -0.435(3) 0.1362(13) 0.040(5) Uiso 1 1 d . . .
H10A H -0.0531(14) -0.154(2) 0.1720(12) 0.039(4) Uiso 1 1 d . . .
H10B H 0.0610(13) -0.200(2) 0.2602(13) 0.034(4) Uiso 1 1 d . . .
H11A H 0.0179(12) 0.040(2) 0.0889(13) 0.030(4) Uiso 1 1 d . . .
H11B H 0.0484(12) 0.101(2) 0.2084(12) 0.030(4) Uiso 1 1 d . . .
H14 H 0.3395(14) -0.234(3) 0.2681(14) 0.046(5) Uiso 1 1 d . . .
H15 H 0.5186(16) -0.284(3) 0.3321(15) 0.059(6) Uiso 1 1 d . . .
H16 H 0.6322(17) -0.046(3) 0.4184(16) 0.064(6) Uiso 1 1 d . . .
H17 H 0.5649(17) 0.238(3) 0.4332(16) 0.063(6) Uiso 1 1 d . . .
H18 H 0.3862(14) 0.283(3) 0.3689(13) 0.043(5) Uiso 1 1 d . . .
